data_7051558
loop_
_publ_author_name
'Wallace, Karl J.'
'Morey, Jeroni'
'Lynch, Vincent M.'
'Anslyn, Eric V.'

_publ_section_title
;
 Colorimetric detection of chemical warfare simulants
;
_journal_issue 11
_journal_name_full 'New Journal of Chemistry'
_journal_page_first 1469
_journal_paper_doi 10.1039/b506100h
_journal_volume 29
_journal_year 2005
_chemical_formula_sum 'C30 H49 N7 O6'
_chemical_formula_weight 603.76
_chemical_name_systematic
;
?
;
_space_group_IT_number 15
_symmetry_space_group_name_Hall '-C 2yc'
_symmetry_space_group_name_H-M 'C 1 2/c 1'
_atom_sites_solution_hydrogens geom
_atom_sites_solution_primary direct
_atom_sites_solution_secondary difmap
_audit_creation_method SHELXL-97
_cell_angle_alpha 90.00
_cell_angle_beta 116.6960(10)
_cell_angle_gamma 90.00
_cell_formula_units_Z 8
_cell_length_a 39.7560(6)
_cell_length_b 8.4865(2)
_cell_length_c 21.6058(4)
_cell_measurement_temperature 153(2)
_cell_volume 6512.5(2)
_computing_structure_refinement 'SHELXL-97 (Sheldrick, 1997)'
_computing_structure_solution 'SHELXS-97 (Sheldrick, 1990)'
_diffrn_ambient_temperature 153(2)
_diffrn_measured_fraction_theta_full 0.996
_diffrn_measured_fraction_theta_max 0.996
_diffrn_radiation_monochromator graphite
_diffrn_radiation_source 'fine-focus sealed tube'
_diffrn_radiation_type MoK\a
_diffrn_radiation_wavelength 0.71073
_diffrn_reflns_av_R_equivalents 0.1318
_diffrn_reflns_av_sigmaI/netI 0.1307
_diffrn_reflns_limit_h_max 51
_diffrn_reflns_limit_h_min -51
_diffrn_reflns_limit_k_max 11
_diffrn_reflns_limit_k_min -11
_diffrn_reflns_limit_l_max 28
_diffrn_reflns_limit_l_min -27
_diffrn_reflns_number 24895
_diffrn_reflns_theta_full 27.50
_diffrn_reflns_theta_max 27.50
_diffrn_reflns_theta_min 2.95
_exptl_absorpt_coefficient_mu 0.087
_exptl_absorpt_correction_T_max 0.9931
_exptl_absorpt_correction_T_min 0.9578
_exptl_crystal_density_diffrn 1.232
_exptl_crystal_density_method 'not measured'
_exptl_crystal_F_000 2608
_exptl_crystal_size_max 0.50
_exptl_crystal_size_mid 0.11
_exptl_crystal_size_min 0.08
_refine_diff_density_max 0.245
_refine_diff_density_min -0.234
_refine_diff_density_rms 0.053
_refine_ls_extinction_coef 0.00023(8)
_refine_ls_extinction_expression Fc^*^=kFc[1+0.001xFc^2^\l^3^/sin(2\q)]^-1/4^
_refine_ls_extinction_method SHELXL
_refine_ls_goodness_of_fit_ref 1.080
_refine_ls_hydrogen_treatment mixed
_refine_ls_matrix_type full
_refine_ls_number_parameters 429
_refine_ls_number_reflns 7449
_refine_ls_number_restraints 5
_refine_ls_restrained_S_all 1.082
_refine_ls_R_factor_all 0.1725
_refine_ls_R_factor_gt 0.0620
_refine_ls_shift/su_max 0.024
_refine_ls_shift/su_mean 0.002
_refine_ls_structure_factor_coef Fsqd
_refine_ls_weighting_details 'calc w=1/[\s^2^(Fo^2^)+(0.0335P)^2^+2.3011P] where P=(Fo^2^+2Fc^2^)/3'
_refine_ls_weighting_scheme calc
_refine_ls_wR_factor_gt 0.1010
_refine_ls_wR_factor_ref 0.1261
_reflns_number_gt 3527
_reflns_number_total 7449
_reflns_threshold_expression >2sigma(I)
_cod_data_source_file b506100h.txt
_cod_data_source_block kwdmso
_cod_database_code 7051558

loop_
_symmetry_equiv_pos_as_xyz
'x, y, z'
'-x, y, -z+1/2'
'x+1/2, y+1/2, z'
'-x+1/2, y+1/2, -z+1/2'
'-x, -y, -z'
'x, -y, z-1/2'
'-x+1/2, -y+1/2, -z'
'x+1/2, -y+1/2, z-1/2'

loop_
_atom_site_label
_atom_site_type_symbol
_atom_site_fract_x
_atom_site_fract_y
_atom_site_fract_z
_atom_site_U_iso_or_equiv
_atom_site_adp_type
_atom_site_occupancy
_atom_site_symmetry_multiplicity
_atom_site_calc_flag
_atom_site_refinement_flags
_atom_site_disorder_assembly
_atom_site_disorder_group
O1 O 0.79157(5) 0.6011(2) 0.03931(10) 0.0498(6) Uani 1 1 d . . .
O2 O 0.83381(5) 0.4799(2) 0.12723(10) 0.0535(6) Uani 1 1 d . . .
O3 O 0.63261(4) 0.86421(18) 0.07734(8) 0.0279(4) Uani 1 1 d . . .
N1 N 0.80289(6) 0.5471(2) 0.09788(12) 0.0332(5) Uani 1 1 d . . .
N2 N 0.82263(6) 0.4117(3) 0.23646(14) 0.0363(6) Uani 1 1 d . . .
N3 N 0.66517(5) 0.7859(2) 0.11918(10) 0.0239(5) Uani 1 1 d . . .
C1 C 0.77979(6) 0.5611(3) 0.13320(12) 0.0231(6) Uani 1 1 d . . .
C2 C 0.79075(6) 0.4941(3) 0.19900(12) 0.0245(6) Uani 1 1 d . . .
C3 C 0.76571(6) 0.5194(3) 0.22819(12) 0.0281(6) Uani 1 1 d . . .
H3 H 0.7718 0.4748 0.2728 0.034 Uiso 1 1 d R . .
C4 C 0.73349(6) 0.6062(3) 0.19551(12) 0.0266(6) Uani 1 1 d . . .
H4 H 0.7174 0.6221 0.2173 0.032 Uiso 1 1 d R . .
C5 C 0.72269(6) 0.6710(3) 0.12930(12) 0.0213(6) Uani 1 1 d . . .
C6 C 0.74633(6) 0.6460(3) 0.09925(12) 0.0228(6) Uani 1 1 d . . .
H6 H 0.7398 0.6894 0.0542 0.027 Uiso 1 1 d R . .
C7 C 0.68736(6) 0.7575(3) 0.09181(12) 0.0224(6) Uani 1 1 d . . .
H7 H 0.6804 0.7926 0.0454 0.027 Uiso 1 1 d R . .
O1' O 0.39494(5) 0.7766(2) 0.15169(10) 0.0501(6) Uani 1 1 d . . .
O2' O 0.44486(4) 0.6349(2) 0.20598(8) 0.0322(4) Uani 1 1 d . . .
O3' O 0.60117(4) 0.84469(19) 0.15506(9) 0.0292(4) Uani 1 1 d . . .
N1' N 0.42761(6) 0.7409(2) 0.16437(10) 0.0283(5) Uani 1 1 d . . .
N2' N 0.38949(6) 0.9715(3) 0.05127(13) 0.0323(6) Uani 1 1 d . . .
N3' N 0.56317(5) 0.8846(2) 0.11818(10) 0.0242(5) Uani 1 1 d . . .
C1' C 0.44583(6) 0.8243(3) 0.13013(12) 0.0210(6) Uani 1 1 d . . .
C2' C 0.42604(6) 0.9318(3) 0.07602(12) 0.0230(6) Uani 1 1 d . . .
C3' C 0.44732(6) 1.0018(3) 0.04534(12) 0.0227(6) Uani 1 1 d . . .
H3' H 0.4347 1.0719 0.0069 0.027 Uiso 1 1 d R . .
C4' C 0.48460(6) 0.9729(3) 0.06836(12) 0.0235(6) Uani 1 1 d . . .
H4' H 0.4982 1.0248 0.0471 0.028 Uiso 1 1 d R . .
C5' C 0.50435(6) 0.8675(3) 0.12386(12) 0.0208(5) Uani 1 1 d . . .
C6' C 0.48420(6) 0.7935(3) 0.15314(12) 0.0222(6) Uani 1 1 d . . .
H6' H 0.4968 0.7196 0.1901 0.027 Uiso 1 1 d R . .
C7' C 0.54452(6) 0.8353(3) 0.14981(12) 0.0230(6) Uani 1 1 d . . .
H7' H 0.5573 0.7754 0.1917 0.028 Uiso 1 1 d R . .
N1A N 0.61398(6) 0.3708(2) 0.14736(10) 0.0299(5) Uani 1 1 d . A .
C1A C 0.63490(7) 0.2522(3) 0.12477(13) 0.0350(7) Uani 1 1 d . . .
H1AA H 0.6172 0.1782 0.0933 0.042 Uiso 1 1 d R . .
H1AB H 0.6521 0.1950 0.1649 0.042 Uiso 1 1 d R . .
C2A C 0.65770(7) 0.3201(3) 0.09047(14) 0.0371(7) Uani 1 1 d . . .
H2AA H 0.6697 0.4154 0.1140 0.045 Uiso 1 1 d R . .
H2AB H 0.6413 0.3445 0.0429 0.045 Uiso 1 1 d R . .
C3A C 0.68742(7) 0.2039(3) 0.09347(14) 0.0397(7) Uani 1 1 d . . .
H3AA H 0.6759 0.1018 0.0811 0.048 Uiso 1 1 d R . .
H3AB H 0.7071 0.1989 0.1402 0.048 Uiso 1 1 d R . .
C4A C 0.70461(8) 0.2456(3) 0.04565(16) 0.0537(8) Uani 1 1 d . . .
H4AA H 0.7231 0.1691 0.0487 0.081 Uiso 1 1 d R . .
H4AB H 0.6849 0.2495 -0.0010 0.081 Uiso 1 1 d R . .
H4AC H 0.7163 0.3473 0.0585 0.081 Uiso 1 1 d R . .
C5A C 0.59140(7) 0.4845(3) 0.08937(13) 0.0322(6) Uani 1 1 d . . .
H5AA H 0.6082 0.5371 0.0753 0.039 Uiso 1 1 d R . .
H5AB H 0.5804 0.5627 0.1068 0.039 Uiso 1 1 d R . .
C6A C 0.55998(7) 0.4119(3) 0.02514(14) 0.0405(7) Uani 1 1 d . . .
H6AA H 0.5412 0.3692 0.0368 0.049 Uiso 1 1 d R . .
H6AB H 0.5702 0.3279 0.0090 0.049 Uiso 1 1 d R . .
C7A C 0.54267(8) 0.5373(3) -0.03159(15) 0.0512(8) Uani 1 1 d . . .
H7AA H 0.5354 0.6254 -0.0124 0.061 Uiso 1 1 d R . .
H7AB H 0.5204 0.4967 -0.0694 0.061 Uiso 1 1 d R . .
C8A C 0.56889(9) 0.5953(3) -0.06015(15) 0.0618(10) Uani 1 1 d . . .
H8AA H 0.5569 0.6750 -0.0947 0.093 Uiso 1 1 d R . .
H8AB H 0.5910 0.6382 -0.0227 0.093 Uiso 1 1 d R . .
H8AC H 0.5758 0.5081 -0.0804 0.093 Uiso 1 1 d R . .
C9A C 0.58903(7) 0.2766(3) 0.16976(14) 0.0375(7) Uani 1 1 d . . .
H9AA H 0.6047 0.2071 0.2065 0.045 Uiso 1 1 d R . .
H9AB H 0.5723 0.2131 0.1314 0.045 Uiso 1 1 d R . .
C10A C 0.56522(8) 0.3731(3) 0.19442(15) 0.0441(8) Uani 1 1 d . . .
H10A H 0.5512 0.4492 0.1594 0.053 Uiso 1 1 d R . .
H10B H 0.5817 0.4288 0.2356 0.053 Uiso 1 1 d R . .
C11A C 0.53931(8) 0.2707(3) 0.21167(15) 0.0479(8) Uani 1 1 d . . .
H11A H 0.5246 0.2076 0.1717 0.057 Uiso 1 1 d R . .
H11B H 0.5224 0.3362 0.2210 0.057 Uiso 1 1 d R . .
C12A C 0.55957(10) 0.1621(4) 0.27247(17) 0.0701(10) Uani 1 1 d . . .
H12A H 0.5422 0.0981 0.2809 0.105 Uiso 1 1 d R . .
H12B H 0.5762 0.0955 0.2629 0.105 Uiso 1 1 d R . .
H12C H 0.5740 0.2252 0.3126 0.105 Uiso 1 1 d R . .
C13A C 0.64175(9) 0.4718(3) 0.20648(15) 0.0367(7) Uani 1 1 d D . .
H13A H 0.6273(6) 0.531(3) 0.2169(12) 0.028(8) Uiso 1 1 d . . .
H13B H 0.6541(6) 0.543(3) 0.1857(12) 0.037(7) Uiso 1 1 d . . .
C14A C 0.67361(11) 0.3827(4) 0.26557(18) 0.0354(10) Uani 0.71 1 d PD A 1
H14A H 0.6904 0.3403 0.2488 0.042 Uiso 0.71 1 d PR A 1
H14B H 0.6632 0.2968 0.2802 0.042 Uiso 0.71 1 d PR A 1
C15A C 0.69478(12) 0.4898(5) 0.3279(2) 0.0550(13) Uani 0.71 1 d PD A 1
H15A H 0.6972 0.5914 0.3107 0.066 Uiso 0.71 1 d PR A 1
H15B H 0.7196 0.4497 0.3564 0.066 Uiso 0.71 1 d PR A 1
C16A C 0.67387(17) 0.5071(7) 0.3711(3) 0.099(2) Uani 0.71 1 d PD A 1
H16A H 0.6869 0.5773 0.4093 0.148 Uiso 0.71 1 d PR A 1
H16B H 0.6492 0.5479 0.3423 0.148 Uiso 0.71 1 d PR A 1
H16C H 0.6718 0.4052 0.3883 0.148 Uiso 0.71 1 d PR A 1
C14B C 0.6596(3) 0.4013(11) 0.2783(4) 0.050(4) Uiso 0.29 1 d PD A 2
H14C H 0.6416 0.3467 0.2886 0.061 Uiso 0.29 1 d PR A 2
H14D H 0.6784 0.3279 0.2799 0.061 Uiso 0.29 1 d PR A 2
C15B C 0.6776(3) 0.5336(13) 0.3317(4) 0.050(4) Uiso 0.29 1 d PD A 2
H15C H 0.6588 0.6112 0.3253 0.060 Uiso 0.29 1 d PR A 2
H15D H 0.6965 0.5824 0.3219 0.060 Uiso 0.29 1 d PR A 2
C16B C 0.6982(4) 0.4743(17) 0.4034(5) 0.085(5) Uiso 0.29 1 d PD A 2
H16D H 0.7092 0.5622 0.4337 0.127 Uiso 0.29 1 d PR A 2
H16E H 0.6793 0.4270 0.4135 0.127 Uiso 0.29 1 d PR A 2
H16F H 0.7174 0.3980 0.4101 0.127 Uiso 0.29 1 d PR A 2
H2ND H 0.3796(7) 1.039(3) 0.0117(15) 0.052(9) Uiso 1 1 d . . .
H2NC H 0.3762(7) 0.937(3) 0.0739(14) 0.054(9) Uiso 1 1 d . . .
H3O' H 0.6129(7) 0.864(3) 0.1220(14) 0.061(9) Uiso 1 1 d . . .
H2NB H 0.8392(6) 0.404(3) 0.2164(12) 0.036(7) Uiso 1 1 d . . .
H2NA H 0.8281(8) 0.380(4) 0.2796(17) 0.076(12) Uiso 1 1 d . . .

loop_
_atom_site_aniso_label
_atom_site_aniso_U_11
_atom_site_aniso_U_22
_atom_site_aniso_U_33
_atom_site_aniso_U_23
_atom_site_aniso_U_13
_atom_site_aniso_U_12
O1 0.0552(13) 0.0637(15) 0.0467(13) 0.0221(11) 0.0374(11) 0.0262(11)
O2 0.0320(11) 0.0736(15) 0.0647(15) 0.0248(12) 0.0305(11) 0.0291(11)
O3 0.0184(9) 0.0345(10) 0.0312(10) 0.0082(8) 0.0115(8) 0.0087(8)
N1 0.0318(13) 0.0334(14) 0.0391(15) 0.0073(11) 0.0201(12) 0.0093(11)
N2 0.0258(13) 0.0467(16) 0.0336(15) 0.0096(13) 0.0108(12) 0.0119(11)
N3 0.0180(11) 0.0244(12) 0.0277(12) 0.0021(10) 0.0089(10) 0.0016(9)
C1 0.0204(13) 0.0232(14) 0.0291(15) -0.0019(12) 0.0143(12) 0.0007(11)
C2 0.0187(13) 0.0222(14) 0.0259(15) -0.0036(12) 0.0040(12) 0.0019(11)
C3 0.0284(14) 0.0302(15) 0.0222(14) 0.0058(12) 0.0083(12) 0.0040(12)
C4 0.0250(14) 0.0303(16) 0.0274(15) 0.0014(12) 0.0142(12) 0.0025(12)
C5 0.0188(13) 0.0200(14) 0.0235(14) -0.0026(11) 0.0081(11) -0.0021(10)
C6 0.0237(13) 0.0222(14) 0.0236(14) 0.0001(11) 0.0115(12) 0.0009(11)
C7 0.0197(13) 0.0241(15) 0.0267(14) 0.0020(11) 0.0133(12) 0.0026(11)
O1' 0.0267(10) 0.0664(14) 0.0666(14) 0.0268(11) 0.0293(10) 0.0128(10)
O2' 0.0344(10) 0.0319(11) 0.0312(11) 0.0072(9) 0.0157(9) -0.0008(9)
O3' 0.0185(9) 0.0376(11) 0.0309(10) 0.0023(8) 0.0107(8) 0.0039(8)
N1' 0.0271(12) 0.0296(13) 0.0287(13) 0.0007(11) 0.0131(10) -0.0012(10)
N2' 0.0224(13) 0.0413(16) 0.0303(14) 0.0073(12) 0.0092(12) 0.0034(11)
N3' 0.0181(11) 0.0269(12) 0.0276(12) -0.0026(10) 0.0101(10) 0.0020(9)
C1' 0.0217(13) 0.0191(14) 0.0232(14) 0.0004(11) 0.0110(11) -0.0013(11)
C2' 0.0225(14) 0.0225(14) 0.0232(14) -0.0059(11) 0.0095(12) -0.0019(11)
C3' 0.0255(14) 0.0204(14) 0.0213(14) 0.0006(11) 0.0097(11) 0.0029(11)
C4' 0.0327(14) 0.0189(14) 0.0241(14) -0.0016(11) 0.0173(12) -0.0025(11)
C5' 0.0229(13) 0.0170(13) 0.0225(13) -0.0017(11) 0.0102(11) 0.0016(11)
C6' 0.0262(14) 0.0193(14) 0.0211(14) -0.0002(11) 0.0106(11) 0.0021(11)
C7' 0.0262(14) 0.0194(14) 0.0260(14) 0.0001(11) 0.0140(12) 0.0025(11)
N1A 0.0449(13) 0.0154(12) 0.0319(13) -0.0027(10) 0.0195(11) -0.0035(10)
C1A 0.0502(17) 0.0203(15) 0.0380(16) 0.0000(13) 0.0228(14) 0.0043(13)
C2A 0.0476(17) 0.0262(16) 0.0410(17) -0.0012(13) 0.0230(14) -0.0021(13)
C3A 0.0392(16) 0.0344(17) 0.0414(18) -0.0036(14) 0.0146(14) -0.0007(13)
C4A 0.0577(19) 0.046(2) 0.069(2) -0.0128(17) 0.0391(18) -0.0129(16)
C5A 0.0437(16) 0.0199(15) 0.0350(16) 0.0013(12) 0.0196(13) 0.0014(12)
C6A 0.0466(17) 0.0288(17) 0.0394(17) -0.0054(14) 0.0134(15) -0.0028(14)
C7A 0.059(2) 0.0336(19) 0.0392(19) -0.0075(15) 0.0026(16) 0.0018(15)
C8A 0.106(3) 0.039(2) 0.0380(19) 0.0014(15) 0.0304(19) 0.0060(18)
C9A 0.0594(18) 0.0177(15) 0.0416(17) -0.0027(13) 0.0283(15) -0.0053(13)
C10A 0.066(2) 0.0260(17) 0.055(2) -0.0069(14) 0.0402(17) -0.0054(14)
C11A 0.070(2) 0.0359(18) 0.053(2) -0.0072(16) 0.0414(18) -0.0107(16)
C12A 0.110(3) 0.062(2) 0.060(2) 0.0106(19) 0.058(2) -0.003(2)
C13A 0.053(2) 0.0199(17) 0.0354(18) -0.0036(14) 0.0183(16) -0.0022(15)
C14A 0.047(3) 0.028(2) 0.032(2) 0.0037(18) 0.018(2) 0.0056(19)
C15A 0.065(3) 0.048(3) 0.036(3) 0.001(2) 0.008(2) 0.022(3)
C16A 0.135(6) 0.104(5) 0.049(4) -0.001(3) 0.035(4) 0.054(4)

loop_
_atom_type_symbol
_atom_type_description
_atom_type_scat_dispersion_real
_atom_type_scat_dispersion_imag
_atom_type_scat_source
C C 0.0033 0.0016 'International Tables Vol C Tables 4.2.6.8 and 6.1.1.4'
H H 0.0000 0.0000 'International Tables Vol C Tables 4.2.6.8 and 6.1.1.4'
N N 0.0061 0.0033 'International Tables Vol C Tables 4.2.6.8 and 6.1.1.4'
O O 0.0106 0.0060 'International Tables Vol C Tables 4.2.6.8 and 6.1.1.4'

loop_
_geom_angle_atom_site_label_1
_geom_angle_atom_site_label_2
_geom_angle_atom_site_label_3
_geom_angle
_geom_angle_site_symmetry_1
_geom_angle_site_symmetry_3
_geom_angle_publ_flag
O1 N1 O2 121.3(2) . . ?
O1 N1 C1 119.4(2) . . ?
O2 N1 C1 119.3(2) . . ?
C2 N2 H2NB 115.0(14) . . ?
C2 N2 H2NA 120(2) . . ?
H2NB N2 H2NA 124(2) . . ?
C7 N3 O3 115.27(19) . . ?
C6 C1 C2 122.0(2) . . ?
C6 C1 N1 116.6(2) . . ?
C2 C1 N1 121.4(2) . . ?
N2 C2 C1 126.6(2) . . ?
N2 C2 C3 118.0(2) . . ?
C1 C2 C3 115.4(2) . . ?
C4 C3 C2 122.4(2) . . ?
C4 C3 H3 119.1 . . ?
C2 C3 H3 118.5 . . ?
C3 C4 C5 121.5(2) . . ?
C3 C4 H4 119.9 . . ?
C5 C4 H4 118.5 . . ?
C6 C5 C4 117.2(2) . . ?
C6 C5 C7 120.3(2) . . ?
C4 C5 C7 122.5(2) . . ?
C5 C6 C1 121.5(2) . . ?
C5 C6 H6 119.0 . . ?
C1 C6 H6 119.5 . . ?
N3 C7 C5 121.7(2) . . ?
N3 C7 H7 119.1 . . ?
C5 C7 H7 119.2 . . ?
N3' O3' H3O' 106.1(15) . . ?
O2' N1' O1' 121.50(19) . . ?
O2' N1' C1' 119.32(19) . . ?
O1' N1' C1' 119.2(2) . . ?
C2' N2' H2ND 116.2(15) . . ?
C2' N2' H2NC 119.1(17) . . ?
H2ND N2' H2NC 125(2) . . ?
C7' N3' O3' 110.66(19) . . ?
C6' C1' C2' 121.8(2) . . ?
C6' C1' N1' 116.6(2) . . ?
C2' C1' N1' 121.6(2) . . ?
N2' C2' C1' 126.2(2) . . ?
N2' C2' C3' 118.3(2) . . ?
C1' C2' C3' 115.5(2) . . ?
C4' C3' C2' 122.4(2) . . ?
C4' C3' H3' 119.3 . . ?
C2' C3' H3' 118.4 . . ?
C3' C4' C5' 121.5(2) . . ?
C3' C4' H4' 120.0 . . ?
C5' C4' H4' 118.5 . . ?
C6' C5' C4' 117.5(2) . . ?
C6' C5' C7' 120.0(2) . . ?
C4' C5' C7' 122.5(2) . . ?
C5' C6' C1' 121.2(2) . . ?
C5' C6' H6' 119.1 . . ?
C1' C6' H6' 119.7 . . ?
N3' C7' C5' 121.9(2) . . ?
N3' C7' H7' 119.1 . . ?
C5' C7' H7' 119.0 . . ?
C9A N1A C5A 111.78(19) . . ?
C9A N1A C1A 106.53(17) . . ?
C5A N1A C1A 111.27(18) . . ?
C9A N1A C13A 111.2(2) . . ?
C5A N1A C13A 105.81(18) . . ?
C1A N1A C13A 110.3(2) . . ?
C2A C1A N1A 116.0(2) . . ?
C2A C1A H1AA 108.2 . . ?
N1A C1A H1AA 109.1 . . ?
C2A C1A H1AB 107.2 . . ?
N1A C1A H1AB 108.3 . . ?
H1AA C1A H1AB 107.9 . . ?
C3A C2A C1A 110.9(2) . . ?
C3A C2A H2AA 109.5 . . ?
C1A C2A H2AA 108.9 . . ?
C3A C2A H2AB 109.2 . . ?
C1A C2A H2AB 109.6 . . ?
H2AA C2A H2AB 108.8 . . ?
C4A C3A C2A 113.6(2) . . ?
C4A C3A H3AA 109.0 . . ?
C2A C3A H3AA 108.0 . . ?
C4A C3A H3AB 109.0 . . ?
C2A C3A H3AB 108.9 . . ?
H3AA C3A H3AB 108.3 . . ?
C3A C4A H4AA 111.2 . . ?
C3A C4A H4AB 108.6 . . ?
H4AA C4A H4AB 109.5 . . ?
C3A C4A H4AC 108.7 . . ?
H4AA C4A H4AC 109.5 . . ?
H4AB C4A H4AC 109.5 . . ?
N1A C5A C6A 115.8(2) . . ?
N1A C5A H5AA 108.7 . . ?
C6A C5A H5AA 107.7 . . ?
N1A C5A H5AB 108.8 . . ?
C6A C5A H5AB 107.8 . . ?
H5AA C5A H5AB 107.9 . . ?
C5A C6A C7A 109.8(2) . . ?
C5A C6A H6AA 109.3 . . ?
C7A C6A H6AA 110.4 . . ?
C5A C6A H6AB 109.0 . . ?
C7A C6A H6AB 109.6 . . ?
H6AA C6A H6AB 108.7 . . ?
C8A C7A C6A 114.1(2) . . ?
C8A C7A H7AA 108.6 . . ?
C6A C7A H7AA 108.0 . . ?
C8A C7A H7AB 108.1 . . ?
C6A C7A H7AB 110.1 . . ?
H7AA C7A H7AB 107.8 . . ?
C7A C8A H8AA 110.8 . . ?
C7A C8A H8AB 108.6 . . ?
H8AA C8A H8AB 109.5 . . ?
C7A C8A H8AC 109.0 . . ?
H8AA C8A H8AC 109.5 . . ?
H8AB C8A H8AC 109.5 . . ?
N1A C9A C10A 115.4(2) . . ?
N1A C9A H9AA 108.4 . . ?
C10A C9A H9AA 108.4 . . ?
N1A C9A H9AB 108.6 . . ?
C10A C9A H9AB 107.9 . . ?
H9AA C9A H9AB 108.0 . . ?
C9A C10A C11A 112.1(2) . . ?
C9A C10A H10A 108.7 . . ?
C11A C10A H10A 111.0 . . ?
C9A C10A H10B 108.6 . . ?
C11A C10A H10B 108.0 . . ?
H10A C10A H10B 108.2 . . ?
C12A C11A C10A 114.1(3) . . ?
C12A C11A H11A 108.3 . . ?
C10A C11A H11A 107.8 . . ?
C12A C11A H11B 108.7 . . ?
C10A C11A H11B 109.7 . . ?
H11A C11A H11B 108.1 . . ?
C11A C12A H12A 111.3 . . ?
C11A C12A H12B 108.8 . . ?
H12A C12A H12B 109.5 . . ?
C11A C12A H12C 108.3 . . ?
H12A C12A H12C 109.5 . . ?
H12B C12A H12C 109.4 . . ?
C14B C13A N1A 117.9(4) . . ?
C14B C13A C14A 28.1(4) . . ?
N1A C13A C14A 115.9(2) . . ?
C14B C13A H13A 91.3(16) . . ?
N1A C13A H13A 103.4(16) . . ?
C14A C13A H13A 117.7(16) . . ?
C14B C13A H13B 126.8(14) . . ?
N1A C13A H13B 106.3(14) . . ?
C14A C13A H13B 106.4(14) . . ?
H13A C13A H13B 106(2) . . ?
C15A C14A C13A 111.2(3) . . ?
C15A C14A H14A 110.7 . . ?
C13A C14A H14A 108.9 . . ?
C15A C14A H14B 108.1 . . ?
C13A C14A H14B 109.3 . . ?
H14A C14A H14B 108.5 . . ?
C15A C14A H14D 95.4 . . ?
C13A C14A H14D 147.4 . . ?
H14A C14A H14D 76.8 . . ?
H14B C14A H14D 41.7 . . ?
C16A C15A C14A 111.4(4) . . ?
C16A C15A H15A 109.2 . . ?
C14A C15A H15A 107.8 . . ?
C16A C15A H15B 109.3 . . ?
C14A C15A H15B 110.8 . . ?
H15A C15A H15B 108.3 . . ?
C16A C15A H15D 96.5 . . ?
C14A C15A H15D 119.6 . . ?
H15A C15A H15D 14.1 . . ?
H15B C15A H15D 108.2 . . ?
C15A C16A H16A 111.0 . . ?
C15A C16A H16B 108.8 . . ?
H16A C16A H16B 109.5 . . ?
C15A C16A H16C 108.7 . . ?
H16A C16A H16C 109.5 . . ?
H16B C16A H16C 109.5 . . ?
C15A C16A H15C 77.5 . . ?
H16A C16A H15C 97.1 . . ?
H16B C16A H15C 41.4 . . ?
H16C C16A H15C 147.4 . . ?
C15A C16A H16D 92.0 . . ?
H16A C16A H16D 28.2 . . ?
H16B C16A H16D 137.1 . . ?
H16C C16A H16D 98.0 . . ?
H15C C16A H16D 114.0 . . ?
C15A C16A H16E 120.4 . . ?
H16A C16A H16E 80.5 . . ?
H16B C16A H16E 122.1 . . ?
H16C C16A H16E 28.9 . . ?
H15C C16A H16E 161.7 . . ?
H16D C16A H16E 71.7 . . ?
C13A C14B C15B 109.1(7) . . ?
C13A C14B H14B 115.5 . . ?
C15B C14B H14B 132.7 . . ?
C13A C14B H14C 111.9 . . ?
C15B C14B H14C 108.8 . . ?
H14B C14B H14C 68.3 . . ?
C13A C14B H14D 107.1 . . ?
C15B C14B H14D 110.8 . . ?
H14B C14B H14D 41.6 . . ?
H14C C14B H14D 109.0 . . ?
C16B C15B C14B 112.9(8) . . ?
C16B C15B H15A 113.4 . . ?
C14B C15B H15A 100.5 . . ?
C16B C15B H16B 87.9 . . ?
C14B C15B H16B 93.1 . . ?
H15A C15B H16B 147.1 . . ?
C16B C15B H15C 114.5 . . ?
C14B C15B H15C 108.8 . . ?
H15A C15B H15C 105.6 . . ?
H16B C15B H15C 41.5 . . ?
C16B C15B H15D 105.0 . . ?
C14B C15B H15D 107.2 . . ?
H15A C15B H15D 8.9 . . ?
H16B C15B H15D 148.7 . . ?
H15C C15B H15D 108.0 . . ?
C15B C16B H16A 76.8 . . ?
C15B C16B H16C 82.4 . . ?
H16A C16B H16C 94.4 . . ?
C15B C16B H16D 108.6 . . ?
H16A C16B H16D 48.5 . . ?
H16C C16B H16D 133.5 . . ?
C15B C16B H16E 105.0 . . ?
H16A C16B H16E 84.0 . . ?
H16C C16B H16E 27.9 . . ?
H16D C16B H16E 109.5 . . ?
C15B C16B H16F 114.6 . . ?
H16A C16B H16F 157.9 . . ?
H16C C16B H16F 105.7 . . ?
H16D C16B H16F 109.5 . . ?
H16E C16B H16F 109.5 . . ?

loop_
_geom_bond_atom_site_label_1
_geom_bond_atom_site_label_2
_geom_bond_distance
_geom_bond_site_symmetry_2
_geom_bond_publ_flag
O1 N1 1.226(2) . ?
O2 N1 1.240(2) . ?
O3 N3 1.372(2) . ?
N1 C1 1.439(3) . ?
N2 C2 1.352(3) . ?
N2 H2NB 0.94(2) . ?
N2 H2NA 0.90(3) . ?
N3 C7 1.286(3) . ?
C1 C6 1.396(3) . ?
C1 C2 1.406(3) . ?
C2 C3 1.414(3) . ?
C3 C4 1.367(3) . ?
C3 H3 0.9601 . ?
C4 C5 1.408(3) . ?
C4 H4 0.9606 . ?
C5 C6 1.378(3) . ?
C5 C7 1.465(3) . ?
C6 H6 0.9599 . ?
C7 H7 0.9600 . ?
O1' N1' 1.239(2) . ?
O2' N1' 1.238(2) . ?
O3' N3' 1.397(2) . ?
O3' H3O' 1.03(3) . ?
N1' C1' 1.433(3) . ?
N2' C2' 1.346(3) . ?
N2' H2ND 0.96(3) . ?
N2' H2NC 0.91(3) . ?
N3' C7' 1.284(3) . ?
C1' C6' 1.400(3) . ?
C1' C2' 1.412(3) . ?
C2' C3' 1.418(3) . ?
C3' C4' 1.357(3) . ?
C3' H3' 0.9598 . ?
C4' C5' 1.417(3) . ?
C4' H4' 0.9599 . ?
C5' C6' 1.376(3) . ?
C5' C7' 1.461(3) . ?
C6' H6' 0.9599 . ?
C7' H7' 0.9599 . ?
N1A C9A 1.513(3) . ?
N1A C5A 1.515(3) . ?
N1A C1A 1.520(3) . ?
N1A C13A 1.523(3) . ?
C1A C2A 1.519(3) . ?
C1A H1AA 0.9599 . ?
C1A H1AB 0.9601 . ?
C2A C3A 1.518(3) . ?
C2A H2AA 0.9600 . ?
C2A H2AB 0.9600 . ?
C3A C4A 1.514(3) . ?
C3A H3AA 0.9601 . ?
C3A H3AB 0.9601 . ?
C4A H4AA 0.9601 . ?
C4A H4AB 0.9600 . ?
C4A H4AC 0.9601 . ?
C5A C6A 1.519(3) . ?
C5A H5AA 0.9599 . ?
C5A H5AB 0.9599 . ?
C6A C7A 1.533(4) . ?
C6A H6AA 0.9603 . ?
C6A H6AB 0.9600 . ?
C7A C8A 1.513(4) . ?
C7A H7AA 0.9599 . ?
C7A H7AB 0.9599 . ?
C8A H8AA 0.9600 . ?
C8A H8AB 0.9601 . ?
C8A H8AC 0.9598 . ?
C9A C10A 1.518(3) . ?
C9A H9AA 0.9597 . ?
C9A H9AB 0.9603 . ?
C10A C11A 1.517(3) . ?
C10A H10A 0.9600 . ?
C10A H10B 0.9600 . ?
C11A C12A 1.508(4) . ?
C11A H11A 0.9600 . ?
C11A H11B 0.9601 . ?
C12A H12A 0.9598 . ?
C12A H12B 0.9603 . ?
C12A H12C 0.9599 . ?
C13A C14B 1.510(8) . ?
C13A C14A 1.534(4) . ?
C13A H13A 0.87(2) . ?
C13A H13B 1.00(2) . ?
C14A C15A 1.526(5) . ?
C14A H14A 0.9600 . ?
C14A H14B 0.9600 . ?
C14A H14D 0.5435 . ?
C15A C16A 1.510(6) . ?
C15A H15A 0.9600 . ?
C15A H15B 0.9600 . ?
C15A H15D 0.8045 . ?
C16A H16A 0.9600 . ?
C16A H16B 0.9599 . ?
C16A H16C 0.9599 . ?
C16A H15C 1.2589 . ?
C16A H16D 1.5230 . ?
C16A H16E 1.0822 . ?
C14B C15B 1.537(9) . ?
C14B H14B 0.8962 . ?
C14B H14C 0.9602 . ?
C14B H14D 0.9598 . ?
C15B C16B 1.477(9) . ?
C15B H15A 1.1688 . ?
C15B H16B 1.2561 . ?
C15B H15C 0.9600 . ?
C15B H15D 0.9600 . ?
C16B H16A 1.0178 . ?
C16B H16C 1.1174 . ?
C16B H16D 0.9600 . ?
C16B H16E 0.9598 . ?
C16B H16F 0.9601 . ?

loop_
_geom_hbond_atom_site_label_D
_geom_hbond_atom_site_label_H
_geom_hbond_atom_site_label_A
_geom_hbond_distance_DH
_geom_hbond_distance_HA
_geom_hbond_distance_DA
_geom_hbond_angle_DHA
_geom_hbond_site_symmetry_A
N2' H2ND O3 0.96(3) 1.94(3) 2.871(3) 164(2) 5_675
N2' H2NC O1' 0.91(3) 2.02(3) 2.658(3) 125(2) .
O3' H3O' O3 1.03(3) 1.49(3) 2.509(2) 170(2) .
O3' H3O' N3 1.03(3) 2.21(3) 3.016(2) 134(2) .
N2 H2NB O2 0.94(2) 1.95(2) 2.654(3) 130.1(19) .
N2 H2NA N3 0.90(3) 2.23(3) 3.122(3) 173(3) 4_645
C6 H6 O1 0.96 2.56 3.433(3) 151.9 7_665
C7 H7 O1 0.96 2.69 3.507(3) 143.3 7_665
C6' H6' O2' 0.96 2.50 3.364(3) 149.4 2_655
C7' H7' O2' 0.96 2.55 3.405(3) 148.9 2_655

loop_
_geom_torsion_atom_site_label_1
_geom_torsion_atom_site_label_2
_geom_torsion_atom_site_label_3
_geom_torsion_atom_site_label_4
_geom_torsion
_geom_torsion_site_symmetry_1
_geom_torsion_site_symmetry_2
_geom_torsion_site_symmetry_3
_geom_torsion_site_symmetry_4
_geom_torsion_publ_flag
O1 N1 C1 C6 -4.0(3) . . . . ?
O2 N1 C1 C6 176.3(2) . . . . ?
O1 N1 C1 C2 176.8(2) . . . . ?
O2 N1 C1 C2 -2.9(3) . . . . ?
C6 C1 C2 N2 -179.2(2) . . . . ?
N1 C1 C2 N2 0.0(4) . . . . ?
C6 C1 C2 C3 -0.3(3) . . . . ?
N1 C1 C2 C3 178.9(2) . . . . ?
N2 C2 C3 C4 177.5(2) . . . . ?
C1 C2 C3 C4 -1.4(3) . . . . ?
C2 C3 C4 C5 2.3(4) . . . . ?
C3 C4 C5 C6 -1.2(3) . . . . ?
C3 C4 C5 C7 176.8(2) . . . . ?
C4 C5 C6 C1 -0.5(3) . . . . ?
C7 C5 C6 C1 -178.7(2) . . . . ?
C2 C1 C6 C5 1.3(4) . . . . ?
N1 C1 C6 C5 -177.9(2) . . . . ?
O3 N3 C7 C5 -178.25(18) . . . . ?
C6 C5 C7 N3 -178.3(2) . . . . ?
C4 C5 C7 N3 3.7(3) . . . . ?
O2' N1' C1' C6' -8.1(3) . . . . ?
O1' N1' C1' C6' 171.8(2) . . . . ?
O2' N1' C1' C2' 171.9(2) . . . . ?
O1' N1' C1' C2' -8.2(3) . . . . ?
C6' C1' C2' N2' -178.6(2) . . . . ?
N1' C1' C2' N2' 1.4(4) . . . . ?
C6' C1' C2' C3' 2.0(3) . . . . ?
N1' C1' C2' C3' -178.0(2) . . . . ?
N2' C2' C3' C4' 177.8(2) . . . . ?
C1' C2' C3' C4' -2.8(3) . . . . ?
C2' C3' C4' C5' 1.4(3) . . . . ?
C3' C4' C5' C6' 0.8(3) . . . . ?
C3' C4' C5' C7' -179.6(2) . . . . ?
C4' C5' C6' C1' -1.6(3) . . . . ?
C7' C5' C6' C1' 178.8(2) . . . . ?
C2' C1' C6' C5' 0.1(3) . . . . ?
N1' C1' C6' C5' -179.9(2) . . . . ?
O3' N3' C7' C5' 177.26(18) . . . . ?
C6' C5' C7' N3' 170.3(2) . . . . ?
C4' C5' C7' N3' -9.2(3) . . . . ?
C9A N1A C1A C2A 171.7(2) . . . . ?
C5A N1A C1A C2A 49.7(3) . . . . ?
C13A N1A C1A C2A -67.5(3) . . . . ?
N1A C1A C2A C3A 159.9(2) . . . . ?
C1A C2A C3A C4A 165.8(2) . . . . ?
C9A N1A C5A C6A -55.6(3) . . . . ?
C1A N1A C5A C6A 63.4(3) . . . . ?
C13A N1A C5A C6A -176.8(2) . . . . ?
N1A C5A C6A C7A -173.8(2) . . . . ?
C5A C6A C7A C8A 67.3(3) . . . . ?
C5A N1A C9A C10A -58.1(3) . . . . ?
C1A N1A C9A C10A -179.8(2) . . . . ?
C13A N1A C9A C10A 59.9(3) . . . . ?
N1A C9A C10A C11A 176.5(2) . . . . ?
C9A C10A C11A C12A 65.5(3) . . . . ?
C9A N1A C13A C14B 39.7(6) . . . . ?
C5A N1A C13A C14B 161.3(6) . . . . ?
C1A N1A C13A C14B -78.3(6) . . . . ?
C9A N1A C13A C14A 71.2(3) . . . . ?
C5A N1A C13A C14A -167.2(3) . . . . ?
C1A N1A C13A C14A -46.8(3) . . . . ?
C14B C13A C14A C15A -67.3(8) . . . . ?
N1A C13A C14A C15A -168.6(3) . . . . ?
C13A C14A C15A C16A 80.4(5) . . . . ?
N1A C13A C14B C15B -164.7(7) . . . . ?
C14A C13A C14B C15B 102.0(13) . . . . ?
C13A C14B C15B C16B -175.9(10) . . . . ?
